data_2202044
loop_
_publ_author_name
'Thamotharan, S.'
'Parthasarathi, V.'
'Sanyal, R.'
'Badami Bharati, V.'
'Linden, Anthony'

_publ_section_title
;
 Dimethyl 1-(3-chloro-4-methylphenyl)pyrazole-3,4-dicarboxylate
;
_journal_issue 1
_journal_name_full 'Acta Crystallographica Section E'
_journal_page_first o44
_journal_page_last o45
_journal_paper_doi 10.1107/S1600536802020718
_journal_volume 59
_journal_year 2003
_chemical_formula_iupac 'C14 H13 Cl N2 O4'
_chemical_formula_moiety 'C14 H13 Cl N2 O4'
_chemical_formula_sum 'C14 H13 Cl N2 O4'
_chemical_formula_weight 308.72
_chemical_melting_point 381
_chemical_name_systematic
;
Dimethyl 1-(3-chloro-4-methylphenyl)pyrazole-3,4-dicarboxylate
;
_space_group_IT_number 14
_symmetry_cell_setting monoclinic
_symmetry_space_group_name_Hall '-P 2ybc'
_symmetry_space_group_name_H-M 'P 1 21/c 1'
_atom_sites_solution_hydrogens geom
_atom_sites_solution_primary direct
_atom_sites_solution_secondary difmap
_audit_creation_method SHELXL-97
_cell_angle_alpha 90.00
_cell_angle_beta 107.7807(7)
_cell_angle_gamma 90.00
_cell_formula_units_Z 4
_cell_length_a 8.22790(10)
_cell_length_b 15.1992(2)
_cell_length_c 11.6764(2)
_cell_measurement_reflns_used 19230
_cell_measurement_temperature 160(2)
_cell_measurement_theta_max 30.0
_cell_measurement_theta_min 2.0
_cell_volume 1390.47(3)
_computing_cell_refinement 'DENZO--SMN (Otwinowski & Minor, 1997)'
_computing_data_collection 'COLLECT (Nonius, 2000)'
_computing_data_reduction 'DENZO--SMN and SCALEPACK (Otwinowski & Minor, 1997)'
_computing_molecular_graphics 'ORTEP-3 (Version 1.07; Farrugia, 1997)'
_computing_publication_material 'SHELXL97 and PLATON (Spek, 2002)'
_computing_structure_refinement 'SHELXL97 (Sheldrick, 1997)'
_computing_structure_solution 'SIR92 (Altomare et al., 1994)'
_diffrn_ambient_temperature 160(2)
_diffrn_detector_area_resol_mean 9
_diffrn_measured_fraction_theta_full 0.999
_diffrn_measured_fraction_theta_max 0.999
_diffrn_measurement_device_type 'Nonius KappaCCD'
_diffrn_measurement_method '\f and \w scans with \k offsets'
_diffrn_radiation_monochromator 'horizontally mounted graphite crystal'
_diffrn_radiation_source 'Nonius FR591 sealed tube generator'
_diffrn_radiation_type MoK\a
_diffrn_radiation_wavelength 0.71073
_diffrn_reflns_av_R_equivalents 0.0508
_diffrn_reflns_av_sigmaI/netI 0.0334
_diffrn_reflns_limit_h_max 11
_diffrn_reflns_limit_h_min -11
_diffrn_reflns_limit_k_max 21
_diffrn_reflns_limit_k_min -21
_diffrn_reflns_limit_l_max 16
_diffrn_reflns_limit_l_min -16
_diffrn_reflns_number 35568
_diffrn_reflns_theta_full 30.03
_diffrn_reflns_theta_max 30.03
_diffrn_reflns_theta_min 2.27
_diffrn_standards_decay_% 0
_diffrn_standards_number 0
_exptl_absorpt_coefficient_mu 0.292
_exptl_absorpt_correction_T_max 0.943
_exptl_absorpt_correction_T_min 0.877
_exptl_absorpt_correction_type multi-scan
_exptl_absorpt_process_details '(Blessing, 1995)'
_exptl_crystal_colour colourless
_exptl_crystal_density_diffrn 1.475
_exptl_crystal_density_method 'not measured'
_exptl_crystal_description tablet
_exptl_crystal_F_000 640
_exptl_crystal_size_max 0.30
_exptl_crystal_size_mid 0.28
_exptl_crystal_size_min 0.23
_refine_diff_density_max 0.325
_refine_diff_density_min -0.348
_refine_ls_extinction_coef 0.011(3)
_refine_ls_extinction_expression Fc^*^=kFc[1+0.001xFc^2^\l^3^/sin(2\q)]^-1/4^
_refine_ls_extinction_method SHELXL97
_refine_ls_goodness_of_fit_ref 1.046
_refine_ls_hydrogen_treatment constr
_refine_ls_matrix_type full
_refine_ls_number_parameters 194
_refine_ls_number_reflns 4068
_refine_ls_number_restraints 0
_refine_ls_restrained_S_all 1.046
_refine_ls_R_factor_all 0.0625
_refine_ls_R_factor_gt 0.0414
_refine_ls_shift/su_max <0.001
_refine_ls_shift/su_mean 0.000
_refine_ls_structure_factor_coef Fsqd
_refine_ls_weighting_details 'calc w = 1/[\s^2^(Fo^2^)+(0.058P)^2^+0.4477P] where P = (Fo^2^+2Fc^2^)/3'
_refine_ls_weighting_scheme calc
_refine_ls_wR_factor_gt 0.1046
_refine_ls_wR_factor_ref 0.1165
_reflns_number_gt 3039
_reflns_number_total 4068
_reflns_threshold_expression I>2\s(I)
_cod_data_source_file na6182.cif
_cod_data_source_block I
_cod_original_sg_symbol_H-M 'P 21/c'
_cod_database_code 2202044
_cod_database_fobs_code 2202044

loop_
_symmetry_equiv_pos_as_xyz
'x, y, z'
'-x, y+1/2, -z+1/2'
'-x, -y, -z'
'x, -y-1/2, z-1/2'

loop_
_atom_site_label
_atom_site_fract_x
_atom_site_fract_y
_atom_site_fract_z
_atom_site_U_iso_or_equiv
_atom_site_adp_type
_atom_site_calc_flag
_atom_site_refinement_flags
_atom_site_occupancy
_atom_site_disorder_assembly
_atom_site_disorder_group
_atom_site_type_symbol
Cl1 -0.03915(5) -0.20802(3) 0.44906(4) 0.03509(13) Uani d . 1 . . Cl
O16 0.45834(17) 0.29552(8) 0.21763(11) 0.0442(3) Uani d . 1 . . O
O17 0.60007(14) 0.28265(6) 0.41463(9) 0.0281(2) Uani d . 1 . . O
O13 0.41550(16) 0.13046(11) 0.06949(11) 0.0518(4) Uani d . 1 . . O
O14 0.15087(13) 0.08006(7) 0.04167(9) 0.0289(2) Uani d . 1 . . O
N1 0.29752(14) 0.06468(7) 0.40532(10) 0.0214(2) Uani d . 1 . . N
N2 0.25129(15) 0.04658(8) 0.28565(10) 0.0227(2) Uani d . 1 . . N
C5 0.38824(17) 0.14038(9) 0.43341(12) 0.0225(3) Uani d . 1 . . C
H5 0.4326 0.1657 0.5112 0.027 Uiso calc R 1 . . H
C4 0.40365(17) 0.17344(9) 0.32763(13) 0.0233(3) Uani d . 1 . . C
C3 0.31518(17) 0.11303(9) 0.23845(12) 0.0228(3) Uani d . 1 . . C
C6 0.25293(17) 0.00422(9) 0.48469(12) 0.0207(3) Uani d . 1 . . C
C7 0.14298(17) -0.06481(9) 0.43607(12) 0.0226(3) Uani d . 1 . . C
H7 0.0977 -0.0719 0.3514 0.027 Uiso calc R 1 . . H
C8 0.10072(18) -0.12325(9) 0.51370(13) 0.0239(3) Uani d . 1 . . C
C9 0.16436(18) -0.11610(9) 0.63839(13) 0.0241(3) Uani d . 1 . . C
C10 0.27483(19) -0.04585(9) 0.68256(12) 0.0252(3) Uani d . 1 . . C
H10 0.3214 -0.0389 0.7672 0.030 Uiso calc R 1 . . H
C11 0.31958(18) 0.01437(9) 0.60790(12) 0.0236(3) Uani d . 1 . . C
H11 0.3947 0.0617 0.6409 0.028 Uiso calc R 1 . . H
C12 0.1206(2) -0.17992(11) 0.72314(15) 0.0343(4) Uani d . 1 . . C
H121 0.0046 -0.1682 0.7257 0.051 Uiso calc R 1 . . H
H122 0.2016 -0.1729 0.8039 0.051 Uiso calc R 1 . . H
H123 0.1270 -0.2402 0.6950 0.051 Uiso calc R 1 . . H
C16 0.48717(18) 0.25636(9) 0.31168(13) 0.0254(3) Uani d . 1 . . C
C18 0.6751(2) 0.36832(10) 0.41177(16) 0.0355(4) Uani d . 1 . . C
H181 0.7116 0.3732 0.3396 0.053 Uiso calc R 1 . . H
H182 0.7739 0.3758 0.4835 0.053 Uiso calc R 1 . . H
H183 0.5904 0.4140 0.4102 0.053 Uiso calc R 1 . . H
C13 0.30204(19) 0.11015(10) 0.10873(13) 0.0267(3) Uani d . 1 . . C
C15 0.1299(2) 0.07363(12) -0.08548(13) 0.0370(4) Uani d . 1 . . C
H151 0.1260 0.1328 -0.1195 0.055 Uiso calc R 1 . . H
H152 0.0232 0.0427 -0.1257 0.055 Uiso calc R 1 . . H
H153 0.2261 0.0410 -0.0975 0.055 Uiso calc R 1 . . H

loop_
_atom_site_aniso_label
_atom_site_aniso_U_11
_atom_site_aniso_U_22
_atom_site_aniso_U_33
_atom_site_aniso_U_12
_atom_site_aniso_U_13
_atom_site_aniso_U_23
Cl1 0.0375(2) 0.0295(2) 0.0394(2) -0.01286(15) 0.01335(17) -0.00357(15)
O16 0.0466(7) 0.0377(7) 0.0385(7) -0.0090(5) -0.0014(5) 0.0181(5)
O17 0.0348(6) 0.0220(5) 0.0284(5) -0.0065(4) 0.0111(4) -0.0009(4)
O13 0.0383(7) 0.0903(11) 0.0304(6) -0.0172(7) 0.0157(5) 0.0040(7)
O14 0.0299(5) 0.0355(6) 0.0215(5) -0.0021(4) 0.0081(4) -0.0029(4)
N1 0.0230(6) 0.0213(5) 0.0204(5) -0.0009(4) 0.0072(4) -0.0008(4)
N2 0.0238(6) 0.0246(6) 0.0201(5) -0.0005(4) 0.0073(4) -0.0003(4)
C5 0.0231(7) 0.0197(6) 0.0247(6) -0.0003(5) 0.0074(5) -0.0013(5)
C4 0.0215(6) 0.0214(6) 0.0275(7) 0.0019(5) 0.0084(5) 0.0015(5)
C3 0.0216(6) 0.0241(7) 0.0230(6) 0.0015(5) 0.0073(5) 0.0026(5)
C6 0.0215(6) 0.0191(6) 0.0226(6) 0.0019(5) 0.0087(5) -0.0003(5)
C7 0.0233(7) 0.0233(7) 0.0211(6) -0.0010(5) 0.0066(5) -0.0002(5)
C8 0.0231(6) 0.0203(6) 0.0301(7) -0.0009(5) 0.0108(5) -0.0017(5)
C9 0.0261(7) 0.0229(7) 0.0268(7) 0.0057(5) 0.0133(5) 0.0033(5)
C10 0.0282(7) 0.0271(7) 0.0209(6) 0.0056(6) 0.0084(5) 0.0004(5)
C11 0.0251(7) 0.0219(6) 0.0233(7) 0.0006(5) 0.0069(5) -0.0018(5)
C12 0.0409(9) 0.0334(8) 0.0337(8) 0.0034(7) 0.0190(7) 0.0084(7)
C16 0.0232(7) 0.0217(7) 0.0314(7) 0.0023(5) 0.0086(6) 0.0045(6)
C18 0.0398(9) 0.0238(7) 0.0453(9) -0.0096(6) 0.0163(7) -0.0035(7)
C13 0.0272(7) 0.0281(7) 0.0250(7) 0.0013(6) 0.0082(6) 0.0042(5)
C15 0.0429(9) 0.0463(10) 0.0207(7) -0.0006(7) 0.0083(7) -0.0015(7)

loop_
_atom_type_symbol
_atom_type_description
_atom_type_scat_dispersion_real
_atom_type_scat_dispersion_imag
_atom_type_scat_source
C C 0.0033 0.0016 'International Tables Vol C Tables 4.2.6.8 and 6.1.1.4'
H H 0.0000 0.0000 'International Tables Vol C Tables 4.2.6.8 and 6.1.1.4'
Cl Cl 0.1484 0.1585 'International Tables Vol C Tables 4.2.6.8 and 6.1.1.4'
N N 0.0061 0.0033 'International Tables Vol C Tables 4.2.6.8 and 6.1.1.4'
O O 0.0106 0.0060 'International Tables Vol C Tables 4.2.6.8 and 6.1.1.4'

loop_
_geom_angle_atom_site_label_1
_geom_angle_atom_site_label_2
_geom_angle_atom_site_label_3
_geom_angle
_geom_angle_publ_flag
C16 O17 C18 115.65(12) ?
C13 O14 C15 115.12(12) ?
C5 N1 N2 112.39(11) yes
C5 N1 C6 128.28(12) ?
N2 N1 C6 119.30(11) ?
C3 N2 N1 104.46(11) yes
N1 C5 C4 106.72(12) yes
N1 C5 H5 126.6 ?
C4 C5 H5 126.6 ?
C5 C4 C3 104.87(12) ?
C5 C4 C16 126.90(13) ?
C3 C4 C16 128.16(13) ?
N2 C3 C4 111.55(12) yes
N2 C3 C13 118.94(12) ?
C4 C3 C13 129.16(13) ?
C11 C6 C7 120.77(12) ?
C11 C6 N1 120.25(12) ?
C7 C6 N1 118.99(12) ?
C8 C7 C6 118.61(13) ?
C8 C7 H7 120.7 ?
C6 C7 H7 120.7 ?
C7 C8 C9 122.95(13) ?
C7 C8 Cl1 117.11(11) ?
C9 C8 Cl1 119.95(11) ?
C8 C9 C10 116.15(12) ?
C8 C9 C12 123.20(14) ?
C10 C9 C12 120.64(13) ?
C11 C10 C9 122.69(13) ?
C11 C10 H10 118.7 ?
C9 C10 H10 118.7 ?
C6 C11 C10 118.85(13) ?
C6 C11 H11 120.6 ?
C10 C11 H11 120.6 ?
C9 C12 H121 109.5 ?
C9 C12 H122 109.5 ?
H121 C12 H122 109.5 ?
C9 C12 H123 109.5 ?
H121 C12 H123 109.5 ?
H122 C12 H123 109.5 ?
O16 C16 O17 124.09(13) ?
O16 C16 C4 124.52(14) ?
O17 C16 C4 111.39(12) ?
O17 C18 H181 109.5 ?
O17 C18 H182 109.5 ?
H181 C18 H182 109.5 ?
O17 C18 H183 109.5 ?
H181 C18 H183 109.5 ?
H182 C18 H183 109.5 ?
O13 C13 O14 124.05(14) ?
O13 C13 C3 123.99(14) ?
O14 C13 C3 111.94(12) ?
O14 C15 H151 109.5 ?
O14 C15 H152 109.5 ?
H151 C15 H152 109.5 ?
O14 C15 H153 109.5 ?
H151 C15 H153 109.5 ?
H152 C15 H153 109.5 ?

loop_
_geom_bond_atom_site_label_1
_geom_bond_atom_site_label_2
_geom_bond_site_symmetry_2
_geom_bond_distance
_geom_bond_publ_flag
Cl1 C8 . 1.7389(14) ?
O16 C16 . 1.2072(18) ?
O17 C16 . 1.3362(18) ?
O17 C18 . 1.4456(18) ?
O13 C13 . 1.1992(19) ?
O14 C13 . 1.3321(18) ?
O14 C15 . 1.4446(17) ?
N1 C5 . 1.3561(17) ?
N1 N2 . 1.3594(16) ?
N1 C6 . 1.4304(17) ?
N2 C3 . 1.3332(18) ?
C5 C4 . 1.3747(19) ?
C5 H5 . 0.9500 ?
C4 C3 . 1.412(2) ?
C4 C16 . 1.4743(19) ?
C3 C13 . 1.4858(19) ?
C6 C11 . 1.3829(19) ?
C6 C7 . 1.3885(19) ?
C7 C8 . 1.3871(19) ?
C7 H7 . 0.9500 ?
C8 C9 . 1.393(2) ?
C9 C10 . 1.395(2) ?
C9 C12 . 1.506(2) ?
C10 C11 . 1.389(2) ?
C10 H10 . 0.9500 ?
C11 H11 . 0.9500 ?
C12 H121 . 0.9800 ?
C12 H122 . 0.9800 ?
C12 H123 . 0.9800 ?
C18 H181 . 0.9800 ?
C18 H182 . 0.9800 ?
C18 H183 . 0.9800 ?
C15 H151 . 0.9800 ?
C15 H152 . 0.9800 ?
C15 H153 . 0.9800 ?

loop_
_geom_hbond_atom_site_label_D
_geom_hbond_atom_site_label_H
_geom_hbond_atom_site_label_A
_geom_hbond_site_symmetry_A
_geom_hbond_distance_DH
_geom_hbond_distance_HA
_geom_hbond_distance_DA
_geom_hbond_angle_DHA
C5 H5 O16 4_566 0.95 2.43 3.336(2) 160
C11 H11 O16 4_566 0.95 2.35 3.225(2) 154

loop_
_geom_torsion_atom_site_label_1
_geom_torsion_atom_site_label_2
_geom_torsion_atom_site_label_3
_geom_torsion_atom_site_label_4
_geom_torsion
_geom_torsion_publ_flag
C5 N1 N2 C3 -0.04(15) ?
C6 N1 N2 C3 -178.20(11) ?
N2 N1 C5 C4 -0.44(15) ?
C6 N1 C5 C4 177.52(12) ?
N1 C5 C4 C3 0.70(15) ?
N1 C5 C4 C16 177.88(13) ?
N1 N2 C3 C4 0.51(15) ?
N1 N2 C3 C13 174.37(12) ?
C5 C4 C3 N2 -0.77(16) ?
C16 C4 C3 N2 -177.90(13) ?
C5 C4 C3 C13 -173.84(14) ?
C16 C4 C3 C13 9.0(2) ?
C5 N1 C6 C11 -7.4(2) ?
N2 N1 C6 C11 170.45(12) ?
C5 N1 C6 C7 173.03(13) ?
N2 N1 C6 C7 -9.14(18) ?
C11 C6 C7 C8 0.3(2) ?
N1 C6 C7 C8 179.86(12) ?
C6 C7 C8 C9 -0.4(2) ?
C6 C7 C8 Cl1 179.32(10) ?
C7 C8 C9 C10 0.1(2) ?
Cl1 C8 C9 C10 -179.58(10) ?
C7 C8 C9 C12 -179.27(14) ?
Cl1 C8 C9 C12 1.06(19) ?
C8 C9 C10 C11 0.3(2) ?
C12 C9 C10 C11 179.66(13) ?
C7 C6 C11 C10 0.1(2) ?
N1 C6 C11 C10 -179.51(12) ?
C9 C10 C11 C6 -0.4(2) ?
C18 O17 C16 O16 7.0(2) ?
C18 O17 C16 C4 -173.36(12) ?
C5 C4 C16 O16 -157.99(16) yes
C3 C4 C16 O16 18.5(2) ?
C5 C4 C16 O17 22.4(2) ?
C3 C4 C16 O17 -161.08(13) ?
C15 O14 C13 O13 -0.5(2) ?
C15 O14 C13 C3 -178.76(13) ?
N2 C3 C13 O13 -137.36(17) yes
C4 C3 C13 O13 35.3(2) ?
N2 C3 C13 O14 40.94(18) ?
C4 C3 C13 O14 -146.43(14) ?

loop_
_cod_related_entry_id
_cod_related_entry_database
_cod_related_entry_code
1 ChemSpider 4417258
